data_7704291
loop_
_publ_author_name
'Herdman, Megan E.'
'Werrett, Melissa V.'
'Duffin, Rebekah N.'
'Stephens, Liam J.'
'Brammananth, Rajini'
'Coppel, Ross L.'
'Batchelor, Warren'
'Andrews, Philip C.'

_publ_section_title
;
 Impact of structural changes in heteroleptic bismuth phosphinates on
 their antibacterial activity in Bi-nanocellulose composites.
;
_journal_issue 22
_journal_name_full 'Dalton transactions (Cambridge, England : 2003)'
_journal_page_first 7341
_journal_page_last 7354
_journal_paper_doi 10.1039/d0dt01226b
_journal_volume 49
_journal_year 2020
_chemical_formula_moiety 'C26 H24 Bi O4 P'
_chemical_formula_sum 'C26 H24 Bi O4 P'
_chemical_formula_weight 640.40
_chemical_name_systematic 'diphenyl bismuth mono-bis-p-methoxyphenylphosphinate'
_space_group_crystal_system monoclinic
_space_group_IT_number 14
_space_group_name_Hall '-P 2yn'
_space_group_name_H-M_alt 'P 1 21/n 1'
_atom_sites_solution_hydrogens geom
_audit_creation_date 2019-02-19
_audit_creation_method
;
Olex2 1.2
(compiled 2018.05.29 svn.r3508 for OlexSys, GUI svn.r5506)
;
_audit_update_record
;
2019-07-26 deposited with the CCDC.	2020-05-01 downloaded from the CCDC.
;
_cell_angle_alpha 90
_cell_angle_beta 94.874(2)
_cell_angle_gamma 90
_cell_formula_units_Z 4
_cell_length_a 12.0180(3)
_cell_length_b 10.7673(3)
_cell_length_c 17.6146(4)
_cell_measurement_reflns_used 7322
_cell_measurement_temperature 123.00(10)
_cell_measurement_theta_max 66.8680
_cell_measurement_theta_min 4.2740
_cell_volume 2271.11(10)
_computing_cell_refinement 'CrysAlisPro 1.171.38.43d (Rigaku OD, 2015)'
_computing_data_collection 'CrysAlisPro 1.171.38.43d (Rigaku OD, 2015)'
_computing_data_reduction 'CrysAlisPro 1.171.38.43d (Rigaku OD, 2015)'
_computing_molecular_graphics 'Olex2 (Dolomanov et al., 2009)'
_computing_publication_material 'Olex2 (Dolomanov et al., 2009)'
_computing_structure_refinement 'ShelXL (Sheldrick, 2015)'
_diffrn_ambient_environment N~2~
_diffrn_ambient_temperature 123.00(10)
_diffrn_detector 'CCD plate'
_diffrn_detector_area_resol_mean 10.3389
_diffrn_detector_type Ruby
_diffrn_measured_fraction_theta_full 0.992
_diffrn_measured_fraction_theta_max 0.992
_diffrn_measurement_details
;
List of Runs (angles in degrees, time in seconds):

  # Type    Start    End  Width  t~exp~   \w     \q     \k     \f   Frames
#--------------------------------------------------------------------------
  1  \w    -34.00  63.00   1.00    4.00    --   41.46 -77.00  90.00   97
  2  \w     43.00 129.00   1.00   16.00    --   92.50 -92.00  21.13   86
  3  \w     96.00 122.00   1.00   16.00    --   92.50 -93.00  60.02   26
  4  \w    104.00 129.00   1.00   16.00    --   92.50 -88.00  94.22   25
  5  \w     70.00  95.00   1.00   16.00    --   92.50-126.00 150.00   25
  6  \w     68.00  93.00   1.00   16.00    --   92.50-126.00  30.00   25
  7  \w     83.00 109.00   1.00   16.00    --   92.50 -92.00 -48.26   26
  8  \w     63.00  89.00   1.00   16.00    --   92.50-126.00 -60.00   26
  9  \w     95.00 124.00   1.00   16.00    --   92.50 -77.00-150.00   29
 10  \w     96.00 151.00   1.00   16.00    --   92.50  30.00-180.00   55
 11  \w    114.00 140.00   1.00   16.00    --   92.50  77.00-120.00   26
 12  \w     78.00 104.00   1.00   16.00    --   92.50  45.00-120.00   26
 13  \w     64.00 165.00   1.00   16.00    --   92.50  61.00-120.00  101
 14  \w    117.00 148.00   1.00   16.00    --   92.50 126.00  60.00   31
 15  \w     27.00  97.00   1.00   16.00    --   92.50 -45.00  30.00   70
 16  \w     32.00 124.00   1.00   16.00    --   92.50 -72.00 159.47   92
 17  \w     28.00  65.00   1.00   16.00    --   92.50 -95.00  90.00   37
 18  \w     20.00  58.00   1.00   16.00    --   92.50-130.00  75.00   38
 19  \w     19.00  63.00   1.00   16.00    --   92.50 -93.00  60.02   44
 20  \w     18.00  45.00   1.00   16.00    --   92.50 -95.00  30.00   27
 21  \w      9.00  35.00   1.00   16.00    --   92.50 -88.00  94.22   26
 22  \w     25.00  94.00   1.00    4.00    --   41.46  38.00-150.00   69
 23  \w     19.00  62.00   1.00   16.00    --   92.50-126.00-180.00   43
;
_diffrn_measurement_device 'four-circle diffractometer'
_diffrn_measurement_device_type 'Xcalibur, Ruby, Gemini ultra'
_diffrn_measurement_method '\w scans'
_diffrn_orient_matrix_type 'CrysAlisPro convention (1999,Acta A55,543-557)'
_diffrn_orient_matrix_UB_11 0.1118018000
_diffrn_orient_matrix_UB_12 -0.0514519000
_diffrn_orient_matrix_UB_13 -0.0232736000
_diffrn_orient_matrix_UB_21 0.0450864000
_diffrn_orient_matrix_UB_22 0.1335176000
_diffrn_orient_matrix_UB_23 -0.0048726000
_diffrn_orient_matrix_UB_31 0.0446966000
_diffrn_orient_matrix_UB_32 -0.0065310000
_diffrn_orient_matrix_UB_33 0.0844486000
_diffrn_radiation_monochromator mirror
_diffrn_radiation_probe x-ray
_diffrn_radiation_type CuK\a
_diffrn_radiation_wavelength 1.54178
_diffrn_reflns_av_R_equivalents 0.0389
_diffrn_reflns_av_unetI/netI 0.0344
_diffrn_reflns_Laue_measured_fraction_full 0.992
_diffrn_reflns_Laue_measured_fraction_max 0.992
_diffrn_reflns_limit_h_max 14
_diffrn_reflns_limit_h_min -10
_diffrn_reflns_limit_k_max 12
_diffrn_reflns_limit_k_min -12
_diffrn_reflns_limit_l_max 20
_diffrn_reflns_limit_l_min -19
_diffrn_reflns_number 15407
_diffrn_reflns_point_group_measured_fraction_full 0.992
_diffrn_reflns_point_group_measured_fraction_max 0.992
_diffrn_reflns_theta_full 67.040
_diffrn_reflns_theta_max 67.040
_diffrn_reflns_theta_min 4.289
_diffrn_source 'fine-focus sealed X-ray tube'
_diffrn_source_type 'Enhance Ultra (Cu) X-ray Source'
_diffrn_standards_number 0
_exptl_absorpt_coefficient_mu 16.159
_exptl_absorpt_correction_T_max 1.00000
_exptl_absorpt_correction_T_min 0.57599
_exptl_absorpt_correction_type multi-scan
_exptl_absorpt_process_details
;
CrysAlisPro 1.171.38.43d (Rigaku Oxford Diffraction, 2015)
Empirical absorption correction using spherical harmonics,
 implemented in SCALE3 ABSPACK scaling algorithm.
;
_exptl_crystal_colour 'clear yellowish colourless'
_exptl_crystal_colour_lustre clear
_exptl_crystal_colour_modifier yellowish
_exptl_crystal_colour_primary colourless
_exptl_crystal_density_diffrn 1.873
_exptl_crystal_description trapezoid
_exptl_crystal_F_000 1240
_exptl_crystal_size_max 0.09
_exptl_crystal_size_mid 0.07
_exptl_crystal_size_min 0.05
_refine_diff_density_max 1.960
_refine_diff_density_min -2.043
_refine_diff_density_rms 0.188
_refine_ls_extinction_method none
_refine_ls_goodness_of_fit_ref 1.071
_refine_ls_hydrogen_treatment constr
_refine_ls_matrix_type full
_refine_ls_number_parameters 291
_refine_ls_number_reflns 4027
_refine_ls_number_restraints 0
_refine_ls_restrained_S_all 1.071
_refine_ls_R_factor_all 0.0350
_refine_ls_R_factor_gt 0.0317
_refine_ls_shift/su_max 0.000
_refine_ls_shift/su_mean 0.000
_refine_ls_structure_factor_coef Fsqd
_refine_ls_weighting_details 'w=1/[\s^2^(Fo^2^)+(0.0555P)^2^] where P=(Fo^2^+2Fc^2^)/3'
_refine_ls_weighting_scheme calc
_refine_ls_wR_factor_gt 0.0774
_refine_ls_wR_factor_ref 0.0808
_reflns_Friedel_coverage 0.000
_reflns_number_gt 3663
_reflns_number_total 4027
_reflns_threshold_expression 'I > 2\s(I)'
_cod_data_source_file d0dt01226b2.cif
_cod_data_source_block biphmppa
_cod_depositor_comments 'Adding full bibliography for 7704289--7704292.cif.'
_cod_database_code 7704291
_shelx_shelxl_version_number 2016/6
_chemical_oxdiff_formula Bi(C6H5)(P2O6C14H20)
_shelx_space_group_comment
;
The symmetry employed for this shelxl refinement is uniquely defined
by the following loop, which should always be used as a source of
symmetry information in preference to the above space-group names.
They are only intended as comments.
;
_shelx_estimated_absorpt_t_max 0.499
_shelx_estimated_absorpt_t_min 0.324
_reflns_odcompleteness_completeness 99.05
_reflns_odcompleteness_iscentric 1
_reflns_odcompleteness_theta 66.97
_olex2_refinement_description
;
1. Fixed Uiso
 At 1.2 times of:
  All C(H) groups
 At 1.5 times of:
  All C(H,H,H) groups
2.a Aromatic/amide H refined with riding coordinates:
 C2(H2), C14(H14), C8(H8), C21(H21), C9(H9), C18(H18), C17(H17), C5(H5),
 C22(H22), C25(H25), C24(H24), C15(H15), C4(H4), C11(H11), C3(H3), C10(H10),
 C6(H6), C12(H12)
2.b Idealised Me refined as rotating group:
 C19(H19A,H19B,H19C), C26(H26A,H26B,H26C)
;
_olex2_submission_special_instructions 'No special instructions were received'
_oxdiff_exptl_absorpt_empirical_details
;
Empirical correction (ABSPACK) includes:
- Absorption correction using spherical harmonics
- Frame scaling
;
_oxdiff_exptl_absorpt_empirical_full_max 1.374
_oxdiff_exptl_absorpt_empirical_full_min 0.728

loop_
_space_group_symop_operation_xyz
'x, y, z'
'-x+1/2, y+1/2, -z+1/2'
'-x, -y, -z'
'x-1/2, -y-1/2, z-1/2'

loop_
_atom_site_label
_atom_site_type_symbol
_atom_site_fract_x
_atom_site_fract_y
_atom_site_fract_z
_atom_site_U_iso_or_equiv
_atom_site_adp_type
_atom_site_occupancy
_atom_site_site_symmetry_order
_atom_site_calc_flag
_atom_site_refinement_flags_posn
_atom_site_refinement_flags_adp
_atom_site_refinement_flags_occupancy
_atom_site_disorder_assembly
_atom_site_disorder_group
Bi1 Bi 0.71509(2) 0.09571(2) 0.21423(2) 0.01855(9) Uani 1 1 d . . . . .
P1 P 0.85533(9) -0.16310(9) 0.14982(5) 0.0183(2) Uani 1 1 d . . . . .
C2 C 0.6033(4) 0.1157(4) 0.0438(3) 0.0242(9) Uani 1 1 d . . . . .
H2 H 0.610793 0.027906 0.045184 0.029 Uiso 1 1 calc R . . . .
O3 O 0.7507(3) -0.5361(3) -0.09475(16) 0.0266(7) Uani 1 1 d . . . . .
O4 O 1.3079(3) 0.0578(3) 0.13758(18) 0.0275(7) Uani 1 1 d . . . . .
C1 C 0.6386(3) 0.1857(4) 0.1071(2) 0.0204(8) Uani 1 1 d . . . . .
C14 C 0.8775(4) -0.3925(4) 0.0806(3) 0.0206(9) Uani 1 1 d . . . . .
H14 H 0.928037 -0.411247 0.123491 0.025 Uiso 1 1 calc R . . . .
C8 C 0.9214(4) 0.2018(4) 0.1344(2) 0.0217(9) Uani 1 1 d . . . . .
H8 H 0.883106 0.163764 0.091089 0.026 Uiso 1 1 calc R . . . .
C21 C 1.0452(4) -0.0916(4) 0.0785(3) 0.0200(9) Uani 1 1 d . . . . .
H21 H 1.006451 -0.118426 0.032079 0.024 Uiso 1 1 calc R . . . .
C19 C 0.7989(4) -0.6580(4) -0.0892(3) 0.0300(10) Uani 1 1 d . . . . .
H19A H 0.880166 -0.651696 -0.089971 0.045 Uiso 1 1 calc GR . . . .
H19B H 0.768556 -0.708488 -0.132390 0.045 Uiso 1 1 calc GR . . . .
H19C H 0.780979 -0.696976 -0.041484 0.045 Uiso 1 1 calc GR . . . .
C9 C 1.0217(4) 0.2633(4) 0.1276(2) 0.0256(9) Uani 1 1 d . . . . .
H9 H 1.051997 0.267118 0.079581 0.031 Uiso 1 1 calc R . . . .
C13 C 0.8277(3) -0.2760(4) 0.0755(2) 0.0186(8) Uani 1 1 d . . . . .
C18 C 0.7510(4) -0.2510(4) 0.0128(2) 0.0211(8) Uani 1 1 d . . . . .
H18 H 0.715897 -0.171971 0.008156 0.025 Uiso 1 1 calc R . . . .
C23 C 1.2064(3) 0.0033(4) 0.1450(2) 0.0211(8) Uani 1 1 d . . . . .
C7 C 0.8773(3) 0.1963(4) 0.2045(2) 0.0184(8) Uani 1 1 d . . . . .
C17 C 0.7262(4) -0.3406(4) -0.0424(2) 0.0237(9) Uani 1 1 d . . . . .
H17 H 0.672903 -0.323723 -0.084030 0.028 Uiso 1 1 calc R . . . .
C5 C 0.5846(4) 0.3716(5) 0.0382(3) 0.0258(9) Uani 1 1 d . . . . .
H5 H 0.579346 0.459594 0.035998 0.031 Uiso 1 1 calc R . . . .
C22 C 1.1491(4) -0.0368(4) 0.0774(2) 0.0233(9) Uani 1 1 d . . . . .
H22 H 1.181388 -0.026353 0.030467 0.028 Uiso 1 1 calc R . . . .
C20 C 0.9964(4) -0.1080(4) 0.1473(3) 0.0200(9) Uani 1 1 d . . . . .
C25 C 1.0553(4) -0.0687(4) 0.2145(2) 0.0219(8) Uani 1 1 d . . . . .
H25 H 1.023769 -0.080207 0.261676 0.026 Uiso 1 1 calc R . . . .
C16 C 0.7796(4) -0.4560(4) -0.0368(2) 0.0235(9) Uani 1 1 d . . . . .
C24 C 1.1592(4) -0.0129(4) 0.2139(2) 0.0241(9) Uani 1 1 d . . . . .
H24 H 1.198028 0.014080 0.260170 0.029 Uiso 1 1 calc R . . . .
C15 C 0.8552(4) -0.4823(4) 0.0247(2) 0.0225(8) Uani 1 1 d . . . . .
H15 H 0.891514 -0.560724 0.028647 0.027 Uiso 1 1 calc R . . . .
C4 C 0.5468(4) 0.3011(5) -0.0246(2) 0.0282(10) Uani 1 1 d . . . . .
H4 H 0.514068 0.340586 -0.069262 0.034 Uiso 1 1 calc R . . . .
C11 C 1.0333(4) 0.3131(5) 0.2606(3) 0.0302(10) Uani 1 1 d . . . . .
H11 H 1.071916 0.350796 0.303961 0.036 Uiso 1 1 calc R . . . .
C3 C 0.5567(4) 0.1741(5) -0.0221(3) 0.0293(10) Uani 1 1 d . . . . .
H3 H 0.531769 0.125872 -0.065390 0.035 Uiso 1 1 calc R . . . .
C10 C 1.0775(4) 0.3185(4) 0.1903(3) 0.0273(9) Uani 1 1 d . . . . .
H10 H 1.146142 0.360329 0.185418 0.033 Uiso 1 1 calc R . . . .
C6 C 0.6300(3) 0.3144(4) 0.1043(2) 0.0224(9) Uani 1 1 d . . . . .
H6 H 0.655131 0.362868 0.147444 0.027 Uiso 1 1 calc R . . . .
O2 O 0.8479(3) -0.2230(3) 0.22659(16) 0.0247(6) Uani 1 1 d . . . . .
C12 C 0.9326(4) 0.2525(5) 0.2675(2) 0.0268(9) Uani 1 1 d . . . . .
H12 H 0.901739 0.249710 0.315409 0.032 Uiso 1 1 calc R . . . .
C26 C 1.3583(4) 0.1256(5) 0.2024(3) 0.0328(11) Uani 1 1 d . . . . .
H26A H 1.304812 0.186544 0.218959 0.049 Uiso 1 1 calc GR . . . .
H26B H 1.425175 0.168699 0.187988 0.049 Uiso 1 1 calc GR . . . .
H26C H 1.378973 0.067689 0.244091 0.049 Uiso 1 1 calc GR . . . .
O1 O 0.7760(2) -0.0555(3) 0.13146(16) 0.0233(6) Uani 1 1 d . . . . .

loop_
_atom_site_aniso_label
_atom_site_aniso_U_11
_atom_site_aniso_U_22
_atom_site_aniso_U_33
_atom_site_aniso_U_23
_atom_site_aniso_U_13
_atom_site_aniso_U_12
Bi1 0.02363(13) 0.01616(13) 0.01713(13) 0.00056(5) 0.00906(8) 0.00066(5)
P1 0.0239(5) 0.0149(5) 0.0175(5) -0.0010(4) 0.0096(4) -0.0004(4)
C2 0.028(2) 0.023(2) 0.023(2) 0.0025(16) 0.0115(17) -0.0033(18)
O3 0.0386(17) 0.0201(16) 0.0220(15) -0.0061(12) 0.0068(12) -0.0027(14)
O4 0.0231(15) 0.0296(17) 0.0303(16) 0.0002(13) 0.0053(12) -0.0037(14)
C1 0.020(2) 0.025(2) 0.0171(19) 0.0022(15) 0.0067(15) 0.0016(17)
C14 0.024(2) 0.017(2) 0.022(2) 0.0012(15) 0.0086(17) 0.0009(16)
C8 0.025(2) 0.018(2) 0.022(2) 0.0008(16) 0.0016(16) 0.0004(17)
C21 0.026(2) 0.016(2) 0.018(2) 0.0003(13) 0.0055(17) 0.0002(15)
C19 0.036(3) 0.018(2) 0.037(2) -0.0068(18) 0.0105(19) 0.0009(19)
C9 0.030(2) 0.026(2) 0.022(2) 0.0031(17) 0.0108(17) -0.0003(19)
C13 0.024(2) 0.014(2) 0.0198(19) -0.0009(14) 0.0120(16) -0.0013(16)
C18 0.024(2) 0.017(2) 0.023(2) 0.0013(15) 0.0090(16) -0.0022(16)
C23 0.023(2) 0.015(2) 0.027(2) 0.0006(15) 0.0056(16) -0.0009(16)
C7 0.0224(19) 0.017(2) 0.0169(19) 0.0034(14) 0.0062(15) -0.0033(16)
C17 0.029(2) 0.023(2) 0.020(2) 0.0027(16) 0.0081(16) -0.0030(18)
C5 0.026(2) 0.026(2) 0.026(2) 0.0035(18) 0.0068(17) 0.0029(19)
C22 0.031(2) 0.021(2) 0.020(2) 0.0011(15) 0.0102(16) -0.0003(18)
C20 0.024(2) 0.015(2) 0.021(2) 0.0026(15) 0.0057(17) 0.0033(16)
C25 0.029(2) 0.018(2) 0.019(2) 0.0009(16) 0.0075(17) 0.0012(18)
C16 0.027(2) 0.021(2) 0.024(2) -0.0010(16) 0.0108(16) -0.0067(18)
C24 0.028(2) 0.021(2) 0.023(2) 0.0004(16) 0.0028(16) 0.0032(18)
C15 0.025(2) 0.016(2) 0.027(2) -0.0001(16) 0.0093(17) 0.0036(17)
C4 0.027(2) 0.037(3) 0.020(2) 0.0051(17) 0.0036(17) 0.000(2)
C11 0.031(2) 0.034(3) 0.025(2) -0.0062(18) 0.0012(18) -0.001(2)
C3 0.029(2) 0.038(3) 0.022(2) -0.0017(18) 0.0045(17) -0.004(2)
C10 0.027(2) 0.025(2) 0.031(2) 0.0000(17) 0.0092(18) -0.0042(18)
C6 0.021(2) 0.024(2) 0.023(2) -0.0019(16) 0.0080(16) -0.0028(17)
O2 0.0354(16) 0.0230(16) 0.0176(14) 0.0016(11) 0.0128(12) -0.0086(13)
C12 0.029(2) 0.031(2) 0.022(2) -0.0013(17) 0.0076(17) -0.0039(19)
C26 0.033(3) 0.028(2) 0.036(3) -0.001(2) -0.004(2) -0.005(2)
O1 0.0260(15) 0.0216(15) 0.0235(15) -0.0033(12) 0.0099(12) 0.0010(13)

loop_
_atom_type_symbol
_atom_type_description
_atom_type_scat_dispersion_real
_atom_type_scat_dispersion_imag
_atom_type_scat_source
C C 0.0181 0.0091 'International Tables Vol C Tables 4.2.6.8 and 6.1.1.4'
H H 0.0000 0.0000 'International Tables Vol C Tables 4.2.6.8 and 6.1.1.4'
Bi Bi -4.0111 8.9310 'International Tables Vol C Tables 4.2.6.8 and 6.1.1.4'
O O 0.0492 0.0322 'International Tables Vol C Tables 4.2.6.8 and 6.1.1.4'
P P 0.2955 0.4335 'International Tables Vol C Tables 4.2.6.8 and 6.1.1.4'

loop_
_geom_angle_atom_site_label_1
_geom_angle_atom_site_label_2
_geom_angle_atom_site_label_3
_geom_angle
_geom_angle_site_symmetry_1
_geom_angle_site_symmetry_3
_geom_angle_publ_flag
C1 Bi1 C7 91.37(14) . . ?
C1 Bi1 O2 83.74(13) . 2_655 ?
C1 Bi1 O1 84.49(13) . . ?
C7 Bi1 O2 87.04(13) . 2_655 ?
C7 Bi1 O1 88.18(13) . . ?
O1 Bi1 O2 167.19(10) . 2_655 ?
C13 P1 C20 108.8(2) . . ?
O2 P1 C13 110.05(18) . . ?
O2 P1 C20 106.87(19) . . ?
O2 P1 O1 115.70(17) . . ?
O1 P1 C13 106.70(18) . . ?
O1 P1 C20 108.61(18) . . ?
C1 C2 C3 120.0(4) . . ?
C16 O3 C19 117.0(3) . . ?
C23 O4 C26 117.3(4) . . ?
C2 C1 Bi1 121.2(3) . . ?
C2 C1 C6 119.9(4) . . ?
C6 C1 Bi1 118.9(3) . . ?
C13 C14 C15 121.8(4) . . ?
C7 C8 C9 119.8(4) . . ?
C22 C21 C20 120.6(4) . . ?
C10 C9 C8 120.3(4) . . ?
C14 C13 P1 120.8(3) . . ?
C14 C13 C18 118.3(4) . . ?
C18 C13 P1 120.8(3) . . ?
C17 C18 C13 120.5(4) . . ?
O4 C23 C22 115.5(4) . . ?
O4 C23 C24 124.7(4) . . ?
C22 C23 C24 119.8(4) . . ?
C8 C7 Bi1 119.2(3) . . ?
C12 C7 Bi1 120.6(3) . . ?
C12 C7 C8 120.2(4) . . ?
C18 C17 C16 120.0(4) . . ?
C4 C5 C6 120.3(5) . . ?
C21 C22 C23 120.2(4) . . ?
C21 C20 P1 121.7(3) . . ?
C25 C20 P1 119.5(3) . . ?
C25 C20 C21 118.5(4) . . ?
C24 C25 C20 121.2(4) . . ?
O3 C16 C17 115.1(4) . . ?
O3 C16 C15 124.6(4) . . ?
C15 C16 C17 120.3(4) . . ?
C25 C24 C23 119.7(4) . . ?
C16 C15 C14 119.1(4) . . ?
C3 C4 C5 119.9(4) . . ?
C12 C11 C10 120.0(4) . . ?
C4 C3 C2 120.2(4) . . ?
C9 C10 C11 120.0(4) . . ?
C5 C6 C1 119.7(4) . . ?
P1 O2 Bi1 142.47(18) . 2_645 ?
C7 C12 C11 119.8(4) . . ?
P1 O1 Bi1 128.42(16) . . ?

loop_
_geom_bond_atom_site_label_1
_geom_bond_atom_site_label_2
_geom_bond_distance
_geom_bond_site_symmetry_2
_geom_bond_publ_flag
Bi1 C1 2.248(4) . ?
Bi1 C7 2.250(4) . ?
Bi1 O2 2.368(3) 2_655 ?
Bi1 O1 2.344(3) . ?
P1 C13 1.796(4) . ?
P1 C20 1.800(5) . ?
P1 O2 1.508(3) . ?
P1 O1 1.518(3) . ?
C2 C1 1.381(6) . ?
C2 C3 1.395(7) . ?
O3 C19 1.434(6) . ?
O3 C16 1.359(5) . ?
O4 C23 1.370(5) . ?
O4 C26 1.444(6) . ?
C1 C6 1.390(6) . ?
C14 C13 1.389(6) . ?
C14 C15 1.391(6) . ?
C8 C9 1.389(6) . ?
C8 C7 1.385(6) . ?
C21 C22 1.383(6) . ?
C21 C20 1.403(6) . ?
C9 C10 1.376(7) . ?
C13 C18 1.404(6) . ?
C18 C17 1.384(6) . ?
C23 C22 1.393(6) . ?
C23 C24 1.393(6) . ?
C7 C12 1.384(6) . ?
C17 C16 1.398(7) . ?
C5 C4 1.386(7) . ?
C5 C6 1.388(6) . ?
C20 C25 1.393(7) . ?
C25 C24 1.386(7) . ?
C16 C15 1.383(6) . ?
C4 C3 1.373(7) . ?
C11 C10 1.391(7) . ?
C11 C12 1.389(7) . ?
